data_7221122
loop_
_publ_author_name
'Yong, Guo-Ping'
'Shen, Chen'
'Feng, Ya'
'Zhang, Xue-Rui'
'Zhao, Yu-Mei'

_publ_section_title
;
 Positional isomerism in triarylmethyl carbocation radical salts:
 positional isomeric effects, crystal structures and properties
;
_journal_issue 33
_journal_name_full CrystEngComm
_journal_page_first 6338
_journal_paper_doi 10.1039/C5CE00172B
_journal_volume 17
_journal_year 2015
_chemical_formula_sum 'C20 H17 Cl2 N5 O11'
_chemical_formula_weight 574.29
_space_group_crystal_system monoclinic
_space_group_IT_number 15
_space_group_name_Hall '-C 2yc'
_space_group_name_H-M_alt 'C 1 2/c 1'
_symmetry_space_group_name_Hall '-C 2yc'
_symmetry_space_group_name_H-M 'C 1 2/c 1'
_atom_sites_solution_hydrogens mixed
_atom_sites_solution_primary direct
_atom_sites_solution_secondary difmap
_audit_creation_method SHELXL-2014/7
_audit_update_record
;
2015-05-30 deposited with the CCDC.
2015-07-07 downloaded from the CCDC.
;
_cell_angle_alpha 90
_cell_angle_beta 103.11(3)
_cell_angle_gamma 90
_cell_formula_units_Z 8
_cell_length_a 32.842(7)
_cell_length_b 8.4292(17)
_cell_length_c 17.392(4)
_cell_measurement_temperature 293(2)
_cell_volume 4689.2(18)
_computing_cell_refinement 'CrysAlisPro (Agilent Technologies)'
_computing_data_collection 'CrysAlisPro (Agilent Technologies)'
_computing_data_reduction 'CrysAlisPro (Agilent Technologies)'
_computing_molecular_graphics 'Ortep-3 (L. J. Farrugia, 2001)'
_computing_publication_material SHELXL-2014
_computing_structure_refinement 'SHELXL-2014/7 (Sheldrick, 2014)'
_computing_structure_solution 'SHELXL-2014/7 (Sheldrick, 2014)'
_diffrn_ambient_temperature 293(2)
_diffrn_measured_fraction_theta_full 0.974
_diffrn_measured_fraction_theta_max 0.953
_diffrn_measurement_device_type 'Gemini S Ultra, Agilent Technologies'
_diffrn_measurement_method '\w scans'
_diffrn_radiation_type MoK\a
_diffrn_radiation_wavelength 0.71073
_diffrn_reflns_av_R_equivalents 0.0257
_diffrn_reflns_av_unetI/netI 0.0351
_diffrn_reflns_laue_measured_fraction_full 0.974
_diffrn_reflns_laue_measured_fraction_max 0.953
_diffrn_reflns_limit_h_max 39
_diffrn_reflns_limit_h_min -40
_diffrn_reflns_limit_k_max 6
_diffrn_reflns_limit_k_min -10
_diffrn_reflns_limit_l_max 20
_diffrn_reflns_limit_l_min -21
_diffrn_reflns_number 8866
_diffrn_reflns_point_group_measured_fraction_full 0.974
_diffrn_reflns_point_group_measured_fraction_max 0.953
_diffrn_reflns_theta_full 25.242
_diffrn_reflns_theta_max 25.650
_diffrn_reflns_theta_min 2.405
_diffrn_source 'fine-focus sealed tube'
_exptl_absorpt_coefficient_mu 0.350
_exptl_absorpt_correction_T_max 0.891
_exptl_absorpt_correction_T_min 0.879
_exptl_absorpt_correction_type multi-scan
_exptl_absorpt_process_details
; 
CrysAlisPro, Agilent Technologies,
Version 1.171.36.21 (release 14-08-2012 CrysAlis171 .NET)
(compiled Sep 14 2012,17:21:16)
Empirical absorption correction using spherical harmonics,
 implemented in SCALE3 ABSPACK scaling algorithm.
;
_exptl_crystal_colour green
_exptl_crystal_density_diffrn 1.627
_exptl_crystal_density_method 'not measured'
_exptl_crystal_description block
_exptl_crystal_F_000 2352
_exptl_crystal_size_max 0.370
_exptl_crystal_size_mid 0.340
_exptl_crystal_size_min 0.330
_refine_diff_density_max 0.822
_refine_diff_density_min -0.593
_refine_diff_density_rms 0.076
_refine_ls_extinction_method none
_refine_ls_goodness_of_fit_ref 1.068
_refine_ls_hydrogen_treatment constr
_refine_ls_matrix_type full
_refine_ls_number_parameters 346
_refine_ls_number_reflns 4232
_refine_ls_number_restraints 2
_refine_ls_restrained_S_all 1.068
_refine_ls_R_factor_all 0.0813
_refine_ls_R_factor_gt 0.0714
_refine_ls_shift/su_max 0.001
_refine_ls_shift/su_mean 0.000
_refine_ls_structure_factor_coef Fsqd
_refine_ls_weighting_details 'w=1/[\s^2^(Fo^2^)+(0.0989P)^2^+11.9986P] where P=(Fo^2^+2Fc^2^)/3'
_refine_ls_weighting_scheme calc
_refine_ls_wR_factor_gt 0.1910
_refine_ls_wR_factor_ref 0.2012
_reflns_Friedel_coverage 0.000
_reflns_number_gt 3482
_reflns_number_total 4232
_reflns_threshold_expression 'I > 2\s(I)'
_cod_data_source_file c5ce00172b2.cif
_cod_data_source_block 2
_cod_depositor_comments 'Adding full bibliography for 7221120--7221122.cif.'
_cod_original_cell_volume 4689.2(17)
_cod_database_code 7221122
_audit_block_doi 10.5517/cc142scc
_shelx_shelxl_version_number 2014/7
_shelx_space_group_comment
;
The symmetry employed for this shelxl refinement is uniquely defined
by the following loop, which should always be used as a source of
symmetry information in preference to the above space-group names.
They are only intended as comments.
;
_shelx_estimated_absorpt_t_min 0.881
_shelx_estimated_absorpt_t_max 0.893

loop_
_space_group_symop_operation_xyz
'x, y, z'
'-x, y, -z+1/2'
'x+1/2, y+1/2, z'
'-x+1/2, y+1/2, -z+1/2'
'-x, -y, -z'
'x, -y, z-1/2'
'-x+1/2, -y+1/2, -z'
'x+1/2, -y+1/2, z-1/2'

loop_
_atom_site_label
_atom_site_type_symbol
_atom_site_fract_x
_atom_site_fract_y
_atom_site_fract_z
_atom_site_U_iso_or_equiv
_atom_site_adp_type
_atom_site_occupancy
_atom_site_site_symmetry_order
_atom_site_calc_flag
_atom_site_refinement_flags_posn
_atom_site_refinement_flags_adp
C1 C 0.34179(11) 0.2940(5) 0.2537(2) 0.0474(9) Uani 1 1 d . .
H1 H 0.3350 0.3259 0.3004 0.057 Uiso 1 1 calc R U
C2 C 0.31474(12) 0.3174(6) 0.1839(2) 0.0587(11) Uani 1 1 d . .
H2 H 0.2886 0.3616 0.1825 0.070 Uiso 1 1 calc R U
C3 C 0.32572(13) 0.2755(6) 0.1131(2) 0.0604(11) Uani 1 1 d . .
H3 H 0.3068 0.2917 0.0653 0.073 Uiso 1 1 calc R U
C4 C 0.36382(12) 0.2114(5) 0.1140(2) 0.0498(9) Uani 1 1 d . .
H4 H 0.3715 0.1848 0.0673 0.060 Uiso 1 1 calc R U
C5 C 0.39095(11) 0.1867(4) 0.18688(18) 0.0384(7) Uani 1 1 d . .
C6 C 0.44687(10) 0.1364(4) 0.28584(18) 0.0348(7) Uani 1 1 d . .
C7 C 0.41302(9) 0.1920(4) 0.31966(18) 0.0347(7) Uani 1 1 d . .
C8 C 0.41188(9) 0.1799(4) 0.39923(18) 0.0331(7) Uani 1 1 d . .
C9 C 0.44751(9) 0.1915(4) 0.45975(18) 0.0335(7) Uani 1 1 d . .
C10 C 0.49472(11) 0.3726(4) 0.4033(2) 0.0421(7) Uani 1 1 d . .
H10 H 0.4747 0.3963 0.3578 0.050 Uiso 1 1 calc R U
C11 C 0.53381(12) 0.4378(5) 0.4157(2) 0.0518(9) Uani 1 1 d . .
H11 H 0.5403 0.5069 0.3786 0.062 Uiso 1 1 calc R U
C12 C 0.56374(12) 0.4013(5) 0.4835(3) 0.0564(10) Uani 1 1 d . .
H12 H 0.5905 0.4430 0.4905 0.068 Uiso 1 1 calc R U
C13 C 0.55432(11) 0.3045(5) 0.5402(2) 0.0500(9) Uani 1 1 d . .
H13 H 0.5741 0.2813 0.5862 0.060 Uiso 1 1 calc R U
C14 C 0.51411(10) 0.2420(4) 0.52664(19) 0.0396(7) Uani 1 1 d . .
C15 C 0.45569(10) 0.1089(4) 0.53535(18) 0.0370(7) Uani 1 1 d . .
C16 C 0.37219(10) 0.1351(4) 0.42143(19) 0.0374(7) Uani 1 1 d . .
C17 C 0.34658(12) 0.0174(5) 0.3802(2) 0.0525(9) Uani 1 1 d . .
H17 H 0.3537 -0.0335 0.3376 0.063 Uiso 1 1 calc R U
C18 C 0.31037(14) -0.0230(6) 0.4035(3) 0.0716(13) Uani 1 1 d . .
H18 H 0.2925 -0.0989 0.3752 0.086 Uiso 1 1 calc R U
C19 C 0.30076(13) 0.0470(6) 0.4669(3) 0.0755(15) Uani 1 1 d . .
H19 H 0.2765 0.0186 0.4826 0.091 Uiso 1 1 calc R U
C20 C 0.36117(11) 0.2033(5) 0.4863(2) 0.0442(8) Uani 1 1 d . .
H20 H 0.3781 0.2810 0.5154 0.053 Uiso 1 1 calc R U
Cl1 Cl 0.21089(4) 0.04104(14) 0.11519(8) 0.0690(4) Uani 1 1 d . .
Cl2 Cl 0.08964(4) 0.18098(12) 0.26777(6) 0.0604(3) Uani 1 1 d . .
N1 N 0.37918(8) 0.2232(3) 0.25511(15) 0.0358(6) Uani 1 1 d . .
N2 N 0.43096(8) 0.1352(3) 0.20492(15) 0.0397(6) Uani 1 1 d . .
H2A H 0.4447 0.1057 0.1708 0.048 Uiso 1 1 calc R U
N3 N 0.48550(8) 0.2728(3) 0.45826(15) 0.0346(6) Uani 1 1 d . .
N4 N 0.49625(9) 0.1472(4) 0.57233(16) 0.0444(7) Uani 1 1 d . .
H4A H 0.5086 0.1148 0.6186 0.053 Uiso 1 1 calc R U
N5 N 0.32625(11) 0.1573(5) 0.5070(2) 0.0646(10) Uani 1 1 d . .
H5 H 0.3199 0.2002 0.5476 0.078 Uiso 1 1 calc DR U
O1 O 0.48168(7) 0.0927(3) 0.32005(13) 0.0418(6) Uani 1 1 d . .
O2 O 0.43339(8) 0.0166(3) 0.56139(14) 0.0468(6) Uani 1 1 d . .
O3 O 0.22247(15) -0.1184(6) 0.1347(4) 0.1295(19) Uani 1 1 d . .
O4 O 0.21795(19) 0.1254(8) 0.1881(3) 0.137(2) Uani 1 1 d . .
O5 O 0.16834(11) 0.0431(6) 0.0799(3) 0.1071(14) Uani 1 1 d . .
O6 O 0.23473(12) 0.1159(5) 0.0678(2) 0.0949(12) Uani 1 1 d . .
O7 O 0.1149(4) 0.2693(14) 0.2380(4) 0.271(6) Uani 1 1 d . .
O8 O 0.0784(3) 0.0418(6) 0.2322(3) 0.173(3) Uani 1 1 d . .
O9 O 0.0558(3) 0.2692(11) 0.2495(8) 0.289(7) Uani 1 1 d . .
O10 O 0.1036(2) 0.1651(8) 0.3468(2) 0.153(3) Uani 1 1 d . .
O11 O 0.29822(15) 0.2764(7) 0.6297(3) 0.1311(19) Uani 1 1 d G .
H11A H 0.2738 0.2595 0.6365 0.197 Uiso 1 1 d DG U
H11B H 0.3162 0.2463 0.6703 0.197 Uiso 1 1 d DG U

loop_
_atom_site_aniso_label
_atom_site_aniso_U_11
_atom_site_aniso_U_22
_atom_site_aniso_U_33
_atom_site_aniso_U_23
_atom_site_aniso_U_13
_atom_site_aniso_U_12
C1 0.0371(17) 0.062(2) 0.0449(19) 0.0020(17) 0.0128(14) 0.0097(16)
C2 0.0368(18) 0.080(3) 0.056(2) 0.003(2) 0.0034(16) 0.0111(18)
C3 0.050(2) 0.080(3) 0.044(2) 0.006(2) -0.0046(16) 0.000(2)
C4 0.052(2) 0.061(2) 0.0351(17) -0.0009(16) 0.0079(15) -0.0016(18)
C5 0.0431(17) 0.0406(18) 0.0334(15) -0.0030(13) 0.0124(13) -0.0017(14)
C6 0.0359(16) 0.0372(17) 0.0353(15) 0.0021(13) 0.0165(13) 0.0026(13)
C7 0.0311(14) 0.0411(18) 0.0336(15) 0.0002(13) 0.0107(12) 0.0029(12)
C8 0.0354(15) 0.0317(16) 0.0351(15) 0.0027(12) 0.0141(12) 0.0033(12)
C9 0.0333(15) 0.0349(16) 0.0352(15) 0.0005(12) 0.0141(12) 0.0010(12)
C10 0.0464(18) 0.0385(18) 0.0454(18) 0.0020(14) 0.0189(14) -0.0017(14)
C11 0.053(2) 0.043(2) 0.068(2) -0.0040(18) 0.0333(19) -0.0078(16)
C12 0.0410(19) 0.053(2) 0.080(3) -0.017(2) 0.0245(19) -0.0083(17)
C13 0.0349(17) 0.053(2) 0.060(2) -0.0156(18) 0.0076(15) 0.0038(15)
C14 0.0378(16) 0.0404(18) 0.0418(17) -0.0054(14) 0.0114(13) 0.0057(14)
C15 0.0392(16) 0.0391(18) 0.0358(15) 0.0015(13) 0.0149(13) 0.0073(14)
C16 0.0343(16) 0.0402(18) 0.0410(16) 0.0042(14) 0.0153(13) 0.0020(13)
C17 0.047(2) 0.050(2) 0.062(2) -0.0003(18) 0.0147(17) -0.0073(16)
C18 0.047(2) 0.066(3) 0.100(4) 0.011(3) 0.011(2) -0.019(2)
C19 0.042(2) 0.084(3) 0.109(4) 0.033(3) 0.032(2) -0.002(2)
C20 0.0405(17) 0.050(2) 0.0470(18) 0.0051(16) 0.0214(15) 0.0041(15)
Cl1 0.0611(6) 0.0670(7) 0.0834(8) 0.0077(6) 0.0254(6) -0.0105(5)
Cl2 0.0767(7) 0.0514(6) 0.0545(6) -0.0012(4) 0.0180(5) -0.0027(5)
N1 0.0342(13) 0.0402(15) 0.0343(13) 0.0021(11) 0.0102(11) 0.0041(11)
N2 0.0423(14) 0.0486(16) 0.0328(13) 0.0001(12) 0.0179(11) 0.0075(12)
N3 0.0331(13) 0.0375(14) 0.0358(13) -0.0014(11) 0.0131(11) 0.0008(11)
N4 0.0443(15) 0.0519(18) 0.0361(14) 0.0062(13) 0.0074(12) 0.0064(13)
N5 0.0523(19) 0.079(3) 0.074(2) 0.018(2) 0.0389(18) 0.0130(18)
O1 0.0364(12) 0.0513(14) 0.0415(12) 0.0059(11) 0.0166(10) 0.0106(10)
O2 0.0505(14) 0.0527(15) 0.0412(12) 0.0119(11) 0.0187(11) -0.0013(11)
O3 0.103(3) 0.082(3) 0.214(6) 0.040(3) 0.059(4) 0.013(2)
O4 0.172(5) 0.170(5) 0.075(3) -0.030(3) 0.040(3) -0.053(4)
O5 0.053(2) 0.126(4) 0.139(4) -0.007(3) 0.017(2) -0.009(2)
O6 0.079(2) 0.123(3) 0.089(3) 0.017(2) 0.035(2) -0.016(2)
O7 0.317(12) 0.383(14) 0.137(5) 0.004(7) 0.099(7) -0.215(11)
O8 0.283(8) 0.071(3) 0.122(4) -0.034(3) -0.041(5) 0.004(4)
O9 0.221(9) 0.184(8) 0.384(15) -0.095(8) -0.097(9) 0.123(7)
O10 0.178(5) 0.221(7) 0.054(2) -0.007(3) 0.012(3) -0.095(5)
O11 0.098(3) 0.184(5) 0.126(4) -0.051(4) 0.056(3) -0.033(4)

loop_
_atom_type_symbol
_atom_type_description
_atom_type_scat_dispersion_real
_atom_type_scat_dispersion_imag
_atom_type_scat_source
C C 0.0033 0.0016 'International Tables Vol C Tables 4.2.6.8 and 6.1.1.4'
H H 0.0000 0.0000 'International Tables Vol C Tables 4.2.6.8 and 6.1.1.4'
N N 0.0061 0.0033 'International Tables Vol C Tables 4.2.6.8 and 6.1.1.4'
O O 0.0106 0.0060 'International Tables Vol C Tables 4.2.6.8 and 6.1.1.4'
Cl Cl 0.1484 0.1585 'International Tables Vol C Tables 4.2.6.8 and 6.1.1.4'

loop_
_geom_angle_atom_site_label_1
_geom_angle_atom_site_label_2
_geom_angle_atom_site_label_3
_geom_angle
C2 C1 N1 119.3(3)
C2 C1 H1 120.4
N1 C1 H1 120.4
C1 C2 C3 120.4(4)
C1 C2 H2 119.8
C3 C2 H2 119.8
C4 C3 C2 120.6(4)
C4 C3 H3 119.7
C2 C3 H3 119.7
C3 C4 C5 117.8(3)
C3 C4 H4 121.1
C5 C4 H4 121.1
N2 C5 N1 108.8(3)
N2 C5 C4 130.4(3)
N1 C5 C4 120.7(3)
O1 C6 N2 126.1(3)
O1 C6 C7 128.3(3)
N2 C6 C7 105.5(3)
C8 C7 N1 127.4(3)
C8 C7 C6 125.0(3)
N1 C7 C6 106.0(3)
C9 C8 C7 122.6(3)
C9 C8 C16 117.2(3)
C7 C8 C16 119.8(3)
C8 C9 N3 127.5(3)
C8 C9 C15 127.0(3)
N3 C9 C15 105.2(3)
N3 C10 C11 119.3(3)
N3 C10 H10 120.3
C11 C10 H10 120.3
C10 C11 C12 120.2(4)
C10 C11 H11 119.9
C12 C11 H11 119.9
C13 C12 C11 120.8(3)
C13 C12 H12 119.6
C11 C12 H12 119.6
C12 C13 C14 117.7(4)
C12 C13 H13 121.1
C14 C13 H13 121.1
N4 C14 N3 108.7(3)
N4 C14 C13 130.3(3)
N3 C14 C13 121.0(3)
O2 C15 N4 124.9(3)
O2 C15 C9 129.3(3)
N4 C15 C9 105.6(3)
C20 C16 C17 118.5(3)
C20 C16 C8 120.8(3)
C17 C16 C8 120.6(3)
C18 C17 C16 119.0(4)
C18 C17 H17 120.5
C16 C17 H17 120.5
C19 C18 C17 120.5(4)
C19 C18 H18 119.7
C17 C18 H18 119.7
N5 C19 C18 119.7(4)
N5 C19 H19 120.2
C18 C19 H19 120.2
N5 C20 C16 119.8(4)
N5 C20 H20 120.1
C16 C20 H20 120.1
O5 Cl1 O6 111.8(3)
O5 Cl1 O3 107.8(3)
O6 Cl1 O3 114.2(3)
O5 Cl1 O4 109.3(3)
O6 Cl1 O4 107.3(3)
O3 Cl1 O4 106.2(4)
O7 Cl2 O9 99.3(9)
O7 Cl2 O8 116.8(6)
O9 Cl2 O8 104.7(5)
O7 Cl2 O10 111.1(5)
O9 Cl2 O10 111.9(7)
O8 Cl2 O10 112.1(4)
C1 N1 C5 121.0(3)
C1 N1 C7 129.8(3)
C5 N1 C7 108.8(3)
C5 N2 C6 110.9(3)
C5 N2 H2A 124.6
C6 N2 H2A 124.6
C10 N3 C14 120.8(3)
C10 N3 C9 130.2(3)
C14 N3 C9 109.0(3)
C14 N4 C15 111.5(3)
C14 N4 H4A 124.3
C15 N4 H4A 124.3
C20 N5 C19 122.5(4)
C20 N5 H5 118.8
C19 N5 H5 118.8
H11A O11 H11B 109.4

loop_
_geom_bond_atom_site_label_1
_geom_bond_atom_site_label_2
_geom_bond_distance
C1 C2 1.346(5)
C1 N1 1.361(4)
C1 H1 0.9300
C2 C3 1.403(6)
C2 H2 0.9300
C3 C4 1.360(6)
C3 H3 0.9300
C4 C5 1.390(5)
C4 H4 0.9300
C5 N2 1.351(4)
C5 N1 1.364(4)
C6 O1 1.220(4)
C6 N2 1.386(4)
C6 C7 1.449(4)
C7 C8 1.397(4)
C7 N1 1.414(4)
C8 C9 1.388(4)
C8 C16 1.489(4)
C9 N3 1.429(4)
C9 C15 1.458(4)
C10 N3 1.357(4)
C10 C11 1.368(5)
C10 H10 0.9300
C11 C12 1.387(6)
C11 H11 0.9300
C12 C13 1.368(6)
C12 H12 0.9300
C13 C14 1.391(5)
C13 H13 0.9300
C14 N4 1.351(4)
C14 N3 1.363(4)
C15 O2 1.223(4)
C15 N4 1.380(4)
C16 C20 1.386(5)
C16 C17 1.391(5)
C17 C18 1.383(6)
C17 H17 0.9300
C18 C19 1.350(8)
C18 H18 0.9300
C19 N5 1.336(7)
C19 H19 0.9300
C20 N5 1.335(5)
C20 H20 0.9300
Cl1 O5 1.393(4)
Cl1 O6 1.408(4)
Cl1 O3 1.417(5)
Cl1 O4 1.425(5)
Cl2 O7 1.306(6)
Cl2 O9 1.316(7)
Cl2 O8 1.338(4)
Cl2 O10 1.354(4)
N2 H2A 0.8600
N4 H4A 0.8600
N5 H5 0.8600
O11 H11A 0.8501
O11 H11B 0.8500

loop_
_geom_hbond_atom_site_label_D
_geom_hbond_atom_site_label_H
_geom_hbond_atom_site_label_A
_geom_hbond_distance_DH
_geom_hbond_distance_HA
_geom_hbond_distance_DA
_geom_hbond_angle_DHA
_geom_hbond_site_symmetry_A
N2 H2A O1 0.86 2.39 3.019(3) 130.4 2_655
N2 H2A O2 0.86 2.12 2.823(3) 138.4 6
N4 H4A O1 0.86 2.04 2.739(4) 138.4 5_656
N4 H4A O9 0.86 2.63 3.329(11) 138.7 8_556
N5 H5 O11 0.86 1.85 2.702(6) 170.9 .
O11 H11A O3 0.85 2.06 2.840(7) 153.0 6_556
O11 H11B O7 0.85 2.46 3.256(13) 156.7 7_556

loop_
_geom_torsion_atom_site_label_1
_geom_torsion_atom_site_label_2
_geom_torsion_atom_site_label_3
_geom_torsion_atom_site_label_4
_geom_torsion
N1 C1 C2 C3 -2.7(7)
C1 C2 C3 C4 -0.3(7)
C2 C3 C4 C5 1.0(7)
C3 C4 C5 N2 -175.3(4)
C3 C4 C5 N1 1.3(6)
O1 C6 C7 C8 -11.7(6)
N2 C6 C7 C8 165.5(3)
O1 C6 C7 N1 -178.3(3)
N2 C6 C7 N1 -1.1(3)
N1 C7 C8 C9 -162.2(3)
C6 C7 C8 C9 34.1(5)
N1 C7 C8 C16 24.8(5)
C6 C7 C8 C16 -138.8(3)
C7 C8 C9 N3 25.9(5)
C16 C8 C9 N3 -160.9(3)
C7 C8 C9 C15 -146.9(3)
C16 C8 C9 C15 26.3(5)
N3 C10 C11 C12 0.4(5)
C10 C11 C12 C13 -2.4(6)
C11 C12 C13 C14 1.2(6)
C12 C13 C14 N4 -178.6(4)
C12 C13 C14 N3 1.8(5)
C8 C9 C15 O2 -1.3(6)
N3 C9 C15 O2 -175.4(3)
C8 C9 C15 N4 174.8(3)
N3 C9 C15 N4 0.7(3)
C9 C8 C16 C20 43.9(4)
C7 C8 C16 C20 -142.7(3)
C9 C8 C16 C17 -132.3(3)
C7 C8 C16 C17 41.0(5)
C20 C16 C17 C18 2.4(6)
C8 C16 C17 C18 178.8(4)
C16 C17 C18 C19 -2.2(7)
C17 C18 C19 N5 0.7(7)
C17 C16 C20 N5 -1.2(5)
C8 C16 C20 N5 -177.5(3)
C2 C1 N1 C5 5.1(6)
C2 C1 N1 C7 177.1(4)
N2 C5 N1 C1 172.9(3)
C4 C5 N1 C1 -4.4(5)
N2 C5 N1 C7 -0.6(4)
C4 C5 N1 C7 -177.9(3)
C8 C7 N1 C1 22.2(6)
C6 C7 N1 C1 -171.7(3)
C8 C7 N1 C5 -165.1(3)
C6 C7 N1 C5 1.1(4)
N1 C5 N2 C6 -0.1(4)
C4 C5 N2 C6 176.8(4)
O1 C6 N2 C5 178.0(3)
C7 C6 N2 C5 0.7(4)
C11 C10 N3 C14 2.6(5)
C11 C10 N3 C9 179.4(3)
N4 C14 N3 C10 176.5(3)
C13 C14 N3 C10 -3.7(5)
N4 C14 N3 C9 -0.9(3)
C13 C14 N3 C9 178.8(3)
C8 C9 N3 C10 9.0(5)
C15 C9 N3 C10 -177.0(3)
C8 C9 N3 C14 -173.9(3)
C15 C9 N3 C14 0.1(3)
N3 C14 N4 C15 1.4(4)
C13 C14 N4 C15 -178.3(3)
O2 C15 N4 C14 175.0(3)
C9 C15 N4 C14 -1.3(4)
C16 C20 N5 C19 -0.4(6)
C18 C19 N5 C20 0.7(7)
